data_7211368
loop_
_publ_author_name
'Yang, E.'
'Ding, Qing-Rong'
'Kang, Yao'
'Wang, Fei'

_publ_section_title
;
 Two photoluminescent metal--organic frameworks with highly-connected
 topological nets
;
_journal_issue 48
_journal_name_full CrystEngComm
_journal_page_first 10563
_journal_paper_doi 10.1039/c3ce41415a
_journal_volume 15
_journal_year 2013
_chemical_formula_moiety 'C42 H22 Cd5 N24 O14'
_chemical_formula_sum 'C42 H22 Cd5 N24 O14'
_chemical_formula_weight 1648.84
_chemical_name_systematic
; 
 ? 
;
_space_group_IT_number 2
_symmetry_cell_setting triclinic
_symmetry_space_group_name_Hall '-P 1'
_symmetry_space_group_name_H-M 'P -1'
_atom_sites_solution_hydrogens geom
_atom_sites_solution_primary direct
_atom_sites_solution_secondary difmap
_audit_creation_method SHELXL-97
_cell_angle_alpha 91.703(3)
_cell_angle_beta 110.084(3)
_cell_angle_gamma 100.902(3)
_cell_formula_units_Z 2
_cell_length_a 12.0876(5)
_cell_length_b 13.9694(5)
_cell_length_c 17.0235(6)
_cell_measurement_reflns_used 7089
_cell_measurement_temperature 293(2)
_cell_measurement_theta_max 29.1777
_cell_measurement_theta_min 2.5125
_cell_volume 2637.00(18)
_computing_structure_refinement 'SHELXL-97 (Sheldrick, 1997)'
_computing_structure_solution 'SHELXS-97 (Sheldrick, 1990)'
_diffrn_ambient_temperature 293(2)
_diffrn_measured_fraction_theta_full 0.999
_diffrn_measured_fraction_theta_max 0.999
_diffrn_radiation_monochromator graphite
_diffrn_radiation_source 'fine-focus sealed tube'
_diffrn_radiation_type MoK\a
_diffrn_radiation_wavelength 0.71073
_diffrn_reflns_av_R_equivalents 0.0245
_diffrn_reflns_av_sigmaI/netI 0.0436
_diffrn_reflns_limit_h_max 14
_diffrn_reflns_limit_h_min -14
_diffrn_reflns_limit_k_max 16
_diffrn_reflns_limit_k_min -16
_diffrn_reflns_limit_l_max 20
_diffrn_reflns_limit_l_min -20
_diffrn_reflns_number 16405
_diffrn_reflns_theta_full 25.00
_diffrn_reflns_theta_max 25.00
_diffrn_reflns_theta_min 2.52
_exptl_absorpt_coefficient_mu 2.072
_exptl_absorpt_correction_T_max 0.7196
_exptl_absorpt_correction_T_min 0.6149
_exptl_absorpt_process_details 'SADABS (Sheldrick, 1996)'
_exptl_crystal_colour colourless
_exptl_crystal_density_diffrn 2.077
_exptl_crystal_density_method 'not measured'
_exptl_crystal_description block
_exptl_crystal_F_000 1588
_exptl_crystal_size_max 0.26
_exptl_crystal_size_mid 0.21
_exptl_crystal_size_min 0.17
_refine_diff_density_max 1.906
_refine_diff_density_min -2.861
_refine_diff_density_rms 0.119
_refine_ls_extinction_coef none
_refine_ls_extinction_method none
_refine_ls_goodness_of_fit_ref 1.194
_refine_ls_hydrogen_treatment constr
_refine_ls_matrix_type full
_refine_ls_number_parameters 758
_refine_ls_number_reflns 9281
_refine_ls_number_restraints 498
_refine_ls_restrained_S_all 1.161
_refine_ls_R_factor_all 0.0429
_refine_ls_R_factor_gt 0.0343
_refine_ls_shift/su_max 0.000
_refine_ls_shift/su_mean 0.000
_refine_ls_structure_factor_coef Fsqd
_refine_ls_weighting_details 'calc w=1/[\s^2^(Fo^2^)+(0.0400P)^2^+0.0000P] where P=(Fo^2^+2Fc^2^)/3'
_refine_ls_weighting_scheme calc
_refine_ls_wR_factor_gt 0.0890
_refine_ls_wR_factor_ref 0.0930
_reflns_number_gt 7856
_reflns_number_total 9281
_reflns_threshold_expression >2sigma(I)
_cod_data_source_file c3ce41415a.txt
_cod_data_source_block 2
_cod_depositor_comments
;
The following automatic conversions were performed:

'_symmetry_cell_setting' value 'Triclinic' changed to 'triclinic'
according to /home/saulius/struct/CIF-dictionaries/cif_core.dic
dictionary named 'cif_core.dic' version 2.4.2 from 2011-04-26.

Automatic conversion script
Id: cif_fix_values 1891 2012-01-12 08:04:46Z andrius 
;
_cod_original_cell_volume 2637.00(17)
_cod_original_sg_symbol_H-M 'P-1   '
_cod_database_code 7211368

loop_
_symmetry_equiv_pos_as_xyz
'x, y, z'
'-x, -y, -z'

loop_
_atom_site_label
_atom_site_type_symbol
_atom_site_fract_x
_atom_site_fract_y
_atom_site_fract_z
_atom_site_U_iso_or_equiv
_atom_site_adp_type
_atom_site_occupancy
_atom_site_symmetry_multiplicity
_atom_site_calc_flag
_atom_site_refinement_flags
Cd1 Cd 1.25939(3) 0.72026(2) 0.253600(19) 0.01715(9) Uani 1 1 d U
Cd2 Cd 0.91584(3) 0.60155(2) 0.13325(2) 0.01776(9) Uani 1 1 d U
Cd3 Cd 1.40801(3) 1.14892(2) 0.63400(2) 0.01824(9) Uani 1 1 d U
Cd4 Cd 0.87024(3) 0.31269(2) 0.15817(2) 0.01964(10) Uani 1 1 d U
Cd5 Cd 0.63400(3) 1.12195(3) 0.36626(2) 0.02165(10) Uani 1 1 d U
C1 C 1.1701(4) 0.4029(3) 0.2315(3) 0.0220(11) Uani 1 1 d U
C29 C 0.7989(4) 1.0264(3) 0.3368(3) 0.0194(10) Uani 1 1 d U
C38 C 0.2912(4) 0.5721(3) -0.1595(3) 0.0198(10) Uani 1 1 d U
C27 C 1.0165(4) 1.0291(3) 0.4047(3) 0.0204(10) Uani 1 1 d U
H27A H 1.0232 1.0878 0.4349 0.024 Uiso 1 1 calc R
C41 C 0.4608(4) 0.3099(3) -0.2552(3) 0.0212(10) Uani 1 1 d U
C30 C 0.8975(4) 0.8970(3) 0.2991(3) 0.0200(10) Uani 1 1 d U
H30A H 0.8232 0.8650 0.2605 0.024 Uiso 1 1 calc R
C26 C 1.1173(4) 0.9882(3) 0.4200(3) 0.0185(10) Uani 1 1 d U
C35 C 0.6040(4) 0.5199(3) -0.0824(3) 0.0203(10) Uani 1 1 d U
C22 C 1.2084(4) 0.7487(3) 0.0477(3) 0.0207(10) Uani 1 1 d U
C11 C 1.1012(5) 0.7108(4) 0.4755(3) 0.0277(12) Uani 1 1 d U
H11A H 1.1244 0.7736 0.5033 0.033 Uiso 1 1 calc R
C39 C 0.3782(4) 0.4380(3) -0.2010(3) 0.0202(10) Uani 1 1 d U
H39A H 0.3016 0.4084 -0.2380 0.024 Uiso 1 1 calc R
C25 C 1.2321(4) 1.0335(4) 0.4896(3) 0.0223(11) Uani 1 1 d U
C32 C 0.9900(5) 0.7664(3) 0.2567(3) 0.0234(11) Uani 1 1 d U
C31 C 0.9991(4) 0.8575(3) 0.3104(3) 0.0188(10) Uani 1 1 d U
C40 C 0.4766(4) 0.3973(3) -0.1957(3) 0.0190(10) Uani 1 1 d U
C34 C 0.7225(5) 0.5555(4) -0.0115(3) 0.0268(12) Uani 1 1 d U
C5 C 1.2883(4) 0.1341(4) 0.2660(3) 0.0264(11) Uani 1 1 d U
C33 C 1.1074(4) 0.9026(3) 0.3719(3) 0.0192(10) Uani 1 1 d U
H33A H 1.1746 0.8752 0.3813 0.023 Uiso 1 1 calc R
C36 C 0.5076(4) 0.5647(3) -0.0925(3) 0.0232(11) Uani 1 1 d U
H36A H 0.5188 0.6228 -0.0599 0.028 Uiso 1 1 calc R
C42 C 0.5879(4) 0.4372(3) -0.1362(3) 0.0232(11) Uani 1 1 d U
H42A H 0.6531 0.4088 -0.1319 0.028 Uiso 1 1 calc R
C37 C 0.3955(4) 0.5237(3) -0.1504(3) 0.0179(10) Uani 1 1 d U
C28 C 0.9071(4) 0.9842(3) 0.3455(3) 0.0174(10) Uani 1 1 d U
C24 C 1.5308(5) 0.8404(4) 0.0630(3) 0.0345(13) Uani 1 1 d U
H24A H 1.5927 0.8163 0.0542 0.041 Uiso 1 1 calc R
C9 C 1.3032(4) 0.7270(3) 0.4619(3) 0.0207(10) Uani 1 1 d U
C14 C 0.8263(5) 0.5083(4) 0.3969(3) 0.0268(12) Uani 1 1 d U
C10 C 1.1832(4) 0.6716(3) 0.4511(3) 0.0210(11) Uani 1 1 d U
C6 C 1.3293(4) 0.0405(3) 0.2765(3) 0.0203(10) Uani 1 1 d U
C2 C 1.2083(4) 0.3086(4) 0.2434(3) 0.0262(11) Uani 1 1 d U
C15 C 1.0310(4) 0.5242(4) 0.3929(3) 0.0272(12) Uani 1 1 d U
H15A H 1.0078 0.4611 0.3655 0.033 Uiso 1 1 calc R
C17 C 1.6652(4) 1.0056(4) 0.1089(3) 0.0257(11) Uani 1 1 d U
C21 C 1.3275(4) 0.8127(4) 0.0612(3) 0.0234(11) Uani 1 1 d U
C18 C 1.5506(4) 0.9386(4) 0.0933(3) 0.0257(11) Uani 1 1 d U
C23 C 1.4185(5) 0.7785(4) 0.0460(3) 0.0293(12) Uani 1 1 d U
H23A H 1.4051 0.7137 0.0242 0.035 Uiso 1 1 calc R
C20 C 1.3468(5) 0.9105(4) 0.0912(3) 0.0316(13) Uani 1 1 d U
H20A H 1.2853 0.9344 0.1009 0.038 Uiso 1 1 calc R
C3 C 1.1346(6) 0.2228(5) 0.2475(6) 0.076(3) Uani 1 1 d U
H3A H 1.0558 0.2229 0.2433 0.091 Uiso 1 1 calc R
C13 C 0.9490(4) 0.5651(4) 0.4164(3) 0.0241(11) Uani 1 1 d U
C16 C 1.1460(5) 0.5770(4) 0.4102(3) 0.0272(12) Uani 1 1 d U
H16A H 1.2002 0.5491 0.3944 0.033 Uiso 1 1 calc R
C19 C 1.4579(5) 0.9724(4) 0.1067(3) 0.0345(13) Uani 1 1 d U
H19A H 1.4700 1.0377 0.1264 0.041 Uiso 1 1 calc R
C12 C 0.9861(5) 0.6579(4) 0.4591(3) 0.0309(12) Uani 1 1 d U
H12A H 0.9328 0.6848 0.4768 0.037 Uiso 1 1 calc R
C7 C 1.3624(5) 0.2188(4) 0.2660(3) 0.0339(13) Uiso 1 1 d .
H7A H 1.4428 0.2194 0.2746 0.041 Uiso 1 1 calc R
C8 C 1.3219(5) 0.3057(4) 0.2534(3) 0.0344(13) Uiso 1 1 d .
H8A H 1.3748 0.3628 0.2520 0.041 Uiso 1 1 calc R
C4 C 1.1747(6) 0.1369(4) 0.2577(5) 0.069(2) Uani 1 1 d U
H4A H 1.1221 0.0795 0.2589 0.083 Uiso 1 1 calc R
N23 N 0.6680(4) 0.3938(3) 0.3517(3) 0.0392(12) Uani 1 1 d U
N3 N 1.0659(3) 0.5120(3) 0.1980(2) 0.0193(9) Uani 1 1 d U
N5 N 1.4437(3) 0.0310(3) 0.3108(2) 0.0221(9) Uani 1 1 d U
N2 N 1.2486(4) 0.4881(3) 0.2502(3) 0.0255(9) Uani 1 1 d U
N1 N 1.1803(3) 0.5544(3) 0.2273(2) 0.0222(9) Uani 1 1 d U
N18 N 1.4648(3) 0.7840(3) 0.4383(2) 0.0232(9) Uani 1 1 d U
N17 N 1.3530(3) 0.7259(3) 0.4029(2) 0.0238(9) Uani 1 1 d U
N4 N 1.0560(3) 0.4157(3) 0.2003(2) 0.0178(8) Uani 1 1 d U
N10 N 1.0301(3) 0.6601(3) -0.0103(2) 0.0255(10) Uani 1 1 d U
N9 N 1.0540(3) 0.6711(3) 0.0701(2) 0.0226(9) Uani 1 1 d U
N24 N 0.7833(4) 0.4187(3) 0.3564(3) 0.0299(10) Uani 1 1 d U
N12 N 1.1671(3) 0.7261(3) 0.1091(2) 0.0218(9) Uani 1 1 d U
N16 N 1.6927(4) 1.0991(3) 0.1411(3) 0.0307(10) Uani 1 1 d U
N19 N 1.4812(4) 0.8191(3) 0.5141(2) 0.0254(9) Uani 1 1 d U
N6 N 1.4380(3) -0.0653(3) 0.3092(2) 0.0217(9) Uani 1 1 d U
N7 N 1.3256(3) -0.1109(3) 0.2757(2) 0.0210(9) Uani 1 1 d U
N11 N 1.1262(3) 0.7079(3) -0.0266(2) 0.0234(9) Uani 1 1 d U
N13 N 1.7604(4) 0.9854(3) 0.0929(3) 0.0361(11) Uani 1 1 d U
N20 N 1.3803(4) 0.7846(3) 0.5303(2) 0.0223(9) Uani 1 1 d U
N15 N 1.8051(4) 1.1352(3) 0.1420(3) 0.0310(10) Uani 1 1 d U
N21 N 0.7379(4) 0.5367(3) 0.4159(3) 0.0354(11) Uani 1 1 d U
N14 N 1.8467(4) 1.0678(3) 0.1134(3) 0.0381(12) Uani 1 1 d U
N22 N 0.6391(4) 0.4633(4) 0.3870(3) 0.0416(12) Uani 1 1 d U
N8 N 1.2541(3) -0.0462(3) 0.2539(2) 0.0245(9) Uani 1 1 d U
O3 O 0.6940(3) 0.9744(2) 0.30609(19) 0.0230(7) Uani 1 1 d U
O4 O 0.8185(3) 1.1159(2) 0.3654(2) 0.0246(8) Uani 1 1 d U
O9 O 0.5504(3) 0.2735(2) -0.2513(2) 0.0268(8) Uani 1 1 d U
O11 O 0.1848(3) 0.5241(2) -0.1881(2) 0.0232(7) Uani 1 1 d U
O1 O 1.0815(3) 0.7325(2) 0.2670(2) 0.0284(8) Uani 1 1 d U
O12 O 0.3160(3) 0.6639(2) -0.1385(2) 0.0280(8) Uani 1 1 d U
O6 O 1.3110(3) 0.9839(3) 0.5205(2) 0.0297(8) Uani 1 1 d U
O2 O 0.8892(3) 0.7277(3) 0.2032(2) 0.0435(11) Uani 1 1 d U
O10 O 0.3584(3) 0.2733(3) -0.3073(2) 0.0341(9) Uani 1 1 d U
O5 O 1.2435(3) 1.1211(2) 0.5188(2) 0.0291(8) Uani 1 1 d U
O8 O 0.7934(3) 0.4989(3) 0.0104(2) 0.0350(9) Uani 1 1 d U
O7 O 0.7430(3) 0.6390(3) 0.0268(2) 0.0395(10) Uani 1 1 d U
O2W O 0.8992(3) 0.2887(3) 0.2977(2) 0.0335(9) Uani 1 1 d U
H2WB H 0.8798 0.2267 0.3032 0.050 Uiso 1 1 d R
H2WA H 0.8546 0.3194 0.3155 0.050 Uiso 1 1 d R
O1W O 0.6085(4) 1.1978(3) 0.2461(2) 0.0459(10) Uani 1 1 d U
H1WB H 0.6155 1.2590 0.2576 0.069 Uiso 1 1 d R
H1WA H 0.5385 1.1742 0.2101 0.069 Uiso 1 1 d R

loop_
_atom_site_aniso_label
_atom_site_aniso_U_11
_atom_site_aniso_U_22
_atom_site_aniso_U_33
_atom_site_aniso_U_23
_atom_site_aniso_U_13
_atom_site_aniso_U_12
Cd1 0.01228(19) 0.01642(18) 0.01891(18) -0.00340(14) 0.00299(14) -0.00043(14)
Cd2 0.01277(19) 0.01811(18) 0.01898(18) -0.00216(14) 0.00280(14) 0.00121(14)
Cd3 0.01234(19) 0.01801(18) 0.02051(18) -0.00471(14) 0.00231(14) 0.00182(14)
Cd4 0.01562(19) 0.02019(19) 0.02215(19) -0.00183(14) 0.00729(15) 0.00102(15)
Cd5 0.0152(2) 0.02321(19) 0.02503(19) -0.00544(15) 0.00650(15) 0.00290(15)
C1 0.014(3) 0.020(3) 0.030(3) 0.003(2) 0.008(2) 0.002(2)
C29 0.018(3) 0.022(3) 0.020(2) 0.004(2) 0.009(2) 0.004(2)
C38 0.021(3) 0.024(3) 0.019(2) 0.002(2) 0.010(2) 0.008(2)
C27 0.019(3) 0.017(2) 0.024(3) -0.006(2) 0.008(2) 0.001(2)
C41 0.022(3) 0.021(2) 0.022(3) -0.002(2) 0.009(2) 0.005(2)
C30 0.017(3) 0.021(2) 0.019(2) -0.006(2) 0.004(2) 0.002(2)
C26 0.016(3) 0.022(2) 0.015(2) -0.0036(19) 0.0033(19) 0.002(2)
C35 0.017(3) 0.021(2) 0.019(2) -0.002(2) 0.003(2) 0.001(2)
C22 0.021(3) 0.019(2) 0.020(2) 0.002(2) 0.008(2) 0.001(2)
C11 0.026(3) 0.029(3) 0.028(3) -0.001(2) 0.011(2) 0.001(2)
C39 0.017(3) 0.023(3) 0.019(2) 0.001(2) 0.004(2) 0.006(2)
C25 0.015(3) 0.032(3) 0.017(2) 0.002(2) 0.006(2) -0.002(2)
C32 0.029(3) 0.018(2) 0.025(3) -0.001(2) 0.012(2) 0.005(2)
C31 0.018(3) 0.020(2) 0.017(2) -0.0044(19) 0.005(2) 0.004(2)
C40 0.012(2) 0.021(2) 0.021(2) -0.008(2) 0.0036(19) 0.001(2)
C34 0.020(3) 0.032(3) 0.025(3) 0.000(2) 0.008(2) 0.000(2)
C5 0.019(3) 0.021(3) 0.039(3) 0.000(2) 0.011(2) 0.003(2)
C33 0.011(2) 0.025(3) 0.021(2) 0.002(2) 0.0039(19) 0.006(2)
C36 0.023(3) 0.020(3) 0.025(3) -0.007(2) 0.007(2) 0.004(2)
C42 0.019(3) 0.025(3) 0.025(3) -0.001(2) 0.007(2) 0.007(2)
C37 0.016(3) 0.017(2) 0.019(2) -0.0026(19) 0.006(2) 0.003(2)
C28 0.012(2) 0.021(2) 0.020(2) 0.0016(19) 0.0060(19) 0.003(2)
C24 0.025(3) 0.038(3) 0.038(3) 0.000(3) 0.013(3) -0.001(3)
C9 0.022(3) 0.020(2) 0.022(2) 0.004(2) 0.009(2) 0.006(2)
C14 0.028(3) 0.031(3) 0.021(3) 0.005(2) 0.008(2) 0.005(2)
C10 0.022(3) 0.024(3) 0.015(2) 0.002(2) 0.007(2) 0.001(2)
C6 0.012(2) 0.021(3) 0.029(3) 0.002(2) 0.008(2) 0.004(2)
C2 0.021(3) 0.023(3) 0.037(3) 0.007(2) 0.009(2) 0.010(2)
C15 0.027(3) 0.025(3) 0.028(3) 0.000(2) 0.010(2) 0.001(2)
C17 0.021(3) 0.029(3) 0.023(3) 0.007(2) 0.006(2) -0.001(2)
C21 0.020(3) 0.029(3) 0.015(2) 0.001(2) 0.005(2) -0.006(2)
C18 0.024(3) 0.029(3) 0.020(2) 0.002(2) 0.008(2) -0.004(2)
C23 0.025(3) 0.028(3) 0.032(3) -0.003(2) 0.011(2) -0.003(2)
C20 0.029(3) 0.031(3) 0.034(3) -0.004(2) 0.015(3) -0.001(3)
C3 0.029(4) 0.031(4) 0.165(8) 0.011(4) 0.028(5) 0.013(3)
C13 0.025(3) 0.026(3) 0.019(2) 0.007(2) 0.008(2) 0.001(2)
C16 0.030(3) 0.025(3) 0.031(3) 0.004(2) 0.017(2) 0.004(2)
C19 0.037(3) 0.026(3) 0.039(3) -0.006(2) 0.019(3) -0.006(3)
C12 0.031(3) 0.033(3) 0.036(3) 0.004(2) 0.019(3) 0.008(3)
C4 0.030(4) 0.025(3) 0.153(8) 0.018(4) 0.031(4) 0.009(3)
N23 0.031(3) 0.037(3) 0.041(3) -0.003(2) 0.009(2) -0.006(2)
N3 0.016(2) 0.019(2) 0.021(2) -0.0005(17) 0.0052(17) 0.0025(17)
N5 0.019(2) 0.016(2) 0.028(2) -0.0011(17) 0.0042(18) 0.0050(17)
N2 0.016(2) 0.022(2) 0.036(2) 0.0012(19) 0.0061(19) 0.0050(18)
N1 0.013(2) 0.020(2) 0.030(2) -0.0011(18) 0.0054(18) 0.0012(18)
N18 0.016(2) 0.029(2) 0.022(2) -0.0043(18) 0.0066(18) -0.0019(18)
N17 0.019(2) 0.031(2) 0.020(2) -0.0026(18) 0.0069(18) 0.0016(19)
N4 0.016(2) 0.0123(19) 0.022(2) -0.0013(16) 0.0036(17) 0.0028(16)
N10 0.018(2) 0.036(2) 0.018(2) 0.0024(18) 0.0055(18) -0.0014(19)
N9 0.014(2) 0.030(2) 0.020(2) -0.0014(18) 0.0060(17) -0.0030(18)
N24 0.027(3) 0.030(2) 0.028(2) -0.0005(19) 0.009(2) -0.003(2)
N12 0.017(2) 0.027(2) 0.019(2) 0.0000(17) 0.0070(17) -0.0037(18)
N16 0.028(3) 0.031(2) 0.028(2) 0.000(2) 0.011(2) -0.006(2)
N19 0.021(2) 0.028(2) 0.025(2) -0.0046(18) 0.0084(18) -0.0014(19)
N6 0.017(2) 0.016(2) 0.028(2) -0.0007(17) 0.0055(18) 0.0000(18)
N7 0.014(2) 0.014(2) 0.031(2) 0.0014(17) 0.0021(18) 0.0033(17)
N11 0.017(2) 0.029(2) 0.022(2) 0.0022(18) 0.0090(18) -0.0041(18)
N13 0.024(3) 0.027(2) 0.051(3) 0.001(2) 0.012(2) -0.005(2)
N20 0.020(2) 0.024(2) 0.022(2) -0.0022(17) 0.0090(18) -0.0006(18)
N15 0.022(3) 0.033(3) 0.034(2) 0.003(2) 0.009(2) -0.004(2)
N21 0.023(3) 0.040(3) 0.039(3) 0.003(2) 0.010(2) -0.004(2)
N14 0.025(3) 0.031(3) 0.051(3) 0.001(2) 0.010(2) -0.006(2)
N22 0.027(3) 0.045(3) 0.049(3) 0.003(2) 0.013(2) -0.001(2)
N8 0.016(2) 0.024(2) 0.032(2) -0.0013(19) 0.0061(18) 0.0063(19)
O3 0.0131(18) 0.0256(18) 0.0264(18) -0.0003(15) 0.0046(14) -0.0005(15)
O4 0.0234(19) 0.0192(18) 0.0334(19) -0.0036(15) 0.0123(16) 0.0069(15)
O9 0.0197(19) 0.0247(19) 0.037(2) -0.0099(16) 0.0126(16) 0.0039(15)
O11 0.0154(19) 0.0247(18) 0.0308(19) 0.0052(15) 0.0099(15) 0.0037(15)
O1 0.027(2) 0.0249(19) 0.043(2) -0.0001(16) 0.0199(17) 0.0132(16)
O12 0.025(2) 0.0209(18) 0.040(2) -0.0025(16) 0.0125(17) 0.0070(15)
O6 0.020(2) 0.038(2) 0.0264(19) 0.0011(16) 0.0007(15) 0.0080(17)
O2 0.030(2) 0.038(2) 0.047(2) -0.0279(19) -0.0026(19) 0.0058(19)
O10 0.020(2) 0.033(2) 0.039(2) -0.0217(17) 0.0006(17) 0.0054(16)
O5 0.0199(19) 0.030(2) 0.0249(18) -0.0101(16) -0.0042(15) 0.0008(16)
O8 0.023(2) 0.040(2) 0.031(2) -0.0078(17) -0.0039(16) 0.0073(18)
O7 0.029(2) 0.039(2) 0.035(2) -0.0178(18) -0.0034(17) 0.0042(18)
O2W 0.041(2) 0.027(2) 0.033(2) 0.0008(16) 0.0166(18) 0.0013(18)
O1W 0.034(2) 0.046(2) 0.052(3) 0.018(2) 0.009(2) 0.006(2)

loop_
_atom_type_symbol
_atom_type_description
_atom_type_scat_dispersion_real
_atom_type_scat_dispersion_imag
_atom_type_scat_source
C C 0.0033 0.0016 'International Tables Vol C Tables 4.2.6.8 and 6.1.1.4'
H H 0.0000 0.0000 'International Tables Vol C Tables 4.2.6.8 and 6.1.1.4'
N N 0.0061 0.0033 'International Tables Vol C Tables 4.2.6.8 and 6.1.1.4'
O O 0.0106 0.0060 'International Tables Vol C Tables 4.2.6.8 and 6.1.1.4'
Cd Cd -0.8075 1.2024 'International Tables Vol C Tables 4.2.6.8 and 6.1.1.4'

loop_
_geom_angle_atom_site_label_1
_geom_angle_atom_site_label_2
_geom_angle_atom_site_label_3
_geom_angle
_geom_angle_site_symmetry_1
_geom_angle_site_symmetry_3
O1 Cd1 O9 172.59(11) . 2_765
O1 Cd1 N1 85.50(13) . .
O9 Cd1 N1 101.15(12) 2_765 .
O1 Cd1 N7 91.12(13) . 1_565
O9 Cd1 N7 82.35(12) 2_765 1_565
N1 Cd1 N7 176.01(13) . 1_565
O1 Cd1 N12 87.79(13) . .
O9 Cd1 N12 95.83(12) 2_765 .
N1 Cd1 N12 86.19(14) . .
N7 Cd1 N12 91.56(13) 1_565 .
O1 Cd1 N17 90.75(13) . .
O9 Cd1 N17 85.21(12) 2_765 .
N1 Cd1 N17 97.39(14) . .
N7 Cd1 N17 84.77(14) 1_565 .
N12 Cd1 N17 176.02(13) . .
O2 Cd2 O11 97.42(13) . 2_665
O2 Cd2 O8 133.39(13) . .
O11 Cd2 O8 78.76(12) 2_665 .
O2 Cd2 N9 105.25(14) . .
O11 Cd2 N9 155.30(13) 2_665 .
O8 Cd2 N9 92.32(13) . .
O2 Cd2 N3 121.76(13) . .
O11 Cd2 N3 76.45(12) 2_665 .
O8 Cd2 N3 102.68(13) . .
N9 Cd2 N3 83.26(13) . .
O2 Cd2 O7 80.40(13) . .
O11 Cd2 O7 98.55(12) 2_665 .
O8 Cd2 O7 54.95(12) . .
N9 Cd2 O7 94.83(13) . .
N3 Cd2 O7 157.55(12) . .
O2 Cd2 C34 106.75(15) . .
O11 Cd2 C34 86.79(13) 2_665 .
O8 Cd2 C34 27.36(14) . .
N9 Cd2 C34 95.81(13) . .
N3 Cd2 C34 130.02(14) . .
O7 Cd2 C34 27.69(14) . .
O5 Cd3 O10 95.08(12) . 1_666
O5 Cd3 N6 133.94(13) . 2_866
O10 Cd3 N6 130.10(13) 1_666 2_866
O5 Cd3 N18 93.39(13) . 2_876
O10 Cd3 N18 108.28(14) 1_666 2_876
N6 Cd3 N18 81.66(14) 2_866 2_876
O5 Cd3 O3 88.25(12) . 2_776
O10 Cd3 O3 94.20(13) 1_666 2_776
N6 Cd3 O3 80.89(12) 2_866 2_776
N18 Cd3 O3 157.20(12) 2_876 2_776
O5 Cd3 O9 145.28(12) . 1_666
O10 Cd3 O9 54.69(11) 1_666 1_666
N6 Cd3 O9 79.78(12) 2_866 1_666
N18 Cd3 O9 82.46(12) 2_876 1_666
O3 Cd3 O9 108.62(11) 2_776 1_666
O5 Cd3 C41 120.64(13) . 1_666
O10 Cd3 C41 27.06(13) 1_666 1_666
N6 Cd3 C41 105.42(14) 2_866 1_666
N18 Cd3 C41 96.22(13) 2_876 1_666
O3 Cd3 C41 102.49(12) 2_776 1_666
O9 Cd3 C41 27.63(12) 1_666 1_666
O12 Cd4 N11 104.49(13) 2_665 2_765
O12 Cd4 N4 133.32(12) 2_665 .
N11 Cd4 N4 89.93(13) 2_765 .
O12 Cd4 O2W 90.06(13) 2_665 .
N11 Cd4 O2W 160.29(14) 2_765 .
N4 Cd4 O2W 89.54(12) . .
O12 Cd4 N15 92.92(13) 2_665 1_445
N11 Cd4 N15 84.77(14) 2_765 1_445
N4 Cd4 N15 132.99(14) . 1_445
O2W Cd4 N15 81.23(13) . 1_445
O12 Cd4 O11 53.81(11) 2_665 2_665
N11 Cd4 O11 112.60(12) 2_765 2_665
N4 Cd4 O11 79.59(11) . 2_665
O2W Cd4 O11 86.66(11) . 2_665
N15 Cd4 O11 144.64(12) 1_445 2_665
O12 Cd4 C38 27.03(13) 2_665 2_665
N11 Cd4 C38 109.72(14) 2_765 2_665
N4 Cd4 C38 106.30(13) . 2_665
O2W Cd4 C38 89.31(13) . 2_665
N15 Cd4 C38 119.46(14) 1_445 2_665
O11 Cd4 C38 26.82(12) 2_665 2_665
N20 Cd5 O4 118.74(13) 2_776 .
N20 Cd5 N5 100.93(14) 2_776 1_465
O4 Cd5 N5 138.17(12) . 1_465
N20 Cd5 O1W 112.65(14) 2_776 .
O4 Cd5 O1W 85.95(13) . .
N5 Cd5 O1W 90.92(14) 1_465 .
N20 Cd5 O6 81.04(13) 2_776 2_776
O4 Cd5 O6 82.27(11) . 2_776
N5 Cd5 O6 91.90(13) 1_465 2_776
O1W Cd5 O6 165.20(13) . 2_776
N20 Cd5 O3 153.80(13) 2_776 .
O4 Cd5 O3 53.69(10) . .
N5 Cd5 O3 84.89(12) 1_465 .
O1W Cd5 O3 92.60(12) . .
O6 Cd5 O3 73.20(11) 2_776 .
N2 C1 N4 111.1(4) . .
N2 C1 C2 122.3(4) . .
N4 C1 C2 126.5(4) . .
O3 C29 O4 121.8(4) . .
O3 C29 C28 121.3(4) . .
O4 C29 C28 116.9(4) . .
O11 C38 O12 121.7(4) . .
O11 C38 C37 121.2(4) . .
O12 C38 C37 117.0(4) . .
O11 C38 Cd4 68.4(2) . 2_665
O12 C38 Cd4 53.5(2) . 2_665
C37 C38 Cd4 170.1(3) . 2_665
C28 C27 C26 121.1(4) . .
C28 C27 H27A 119.5 . .
C26 C27 H27A 119.5 . .
O10 C41 O9 120.8(4) . .
O10 C41 C40 119.3(4) . .
O9 C41 C40 119.9(4) . .
O10 C41 Cd3 55.2(2) . 1_444
O9 C41 Cd3 65.6(2) . 1_444
C40 C41 Cd3 174.2(3) . 1_444
C31 C30 C28 120.3(4) . .
C31 C30 H30A 119.8 . .
C28 C30 H30A 119.8 . .
C33 C26 C27 118.9(4) . .
C33 C26 C25 121.0(4) . .
C27 C26 C25 120.0(4) . .
C36 C35 C42 119.0(4) . .
C36 C35 C34 121.1(4) . .
C42 C35 C34 119.8(4) . .
N12 C22 N11 110.2(4) . .
N12 C22 C21 123.8(4) . .
N11 C22 C21 126.0(4) . .
C12 C11 C10 120.9(5) . .
C12 C11 H11A 119.5 . .
C10 C11 H11A 119.5 . .
C40 C39 C37 119.3(4) . .
C40 C39 H39A 120.3 . .
C37 C39 H39A 120.3 . .
O6 C25 O5 122.1(4) . .
O6 C25 C26 120.4(4) . .
O5 C25 C26 117.4(4) . .
O1 C32 O2 122.5(4) . .
O1 C32 C31 119.5(4) . .
O2 C32 C31 118.0(4) . .
C33 C31 C30 119.0(4) . .
C33 C31 C32 120.8(4) . .
C30 C31 C32 120.2(4) . .
C42 C40 C39 119.9(4) . .
C42 C40 C41 120.4(4) . .
C39 C40 C41 119.7(4) . .
O8 C34 O7 122.5(5) . .
O8 C34 C35 118.8(5) . .
O7 C34 C35 118.6(5) . .
O8 C34 Cd2 60.1(3) . .
O7 C34 Cd2 62.8(3) . .
C35 C34 Cd2 169.7(3) . .
C4 C5 C7 117.6(5) . .
C4 C5 C6 120.3(5) . .
C7 C5 C6 122.1(5) . .
C31 C33 C26 121.1(4) . .
C31 C33 H33A 119.4 . .
C26 C33 H33A 119.4 . .
C37 C36 C35 120.4(4) . .
C37 C36 H36A 119.8 . .
C35 C36 H36A 119.8 . .
C40 C42 C35 120.7(4) . .
C40 C42 H42A 119.6 . .
C35 C42 H42A 119.6 . .
C36 C37 C39 120.3(4) . .
C36 C37 C38 119.8(4) . .
C39 C37 C38 119.8(4) . .
C27 C28 C30 119.4(4) . .
C27 C28 C29 119.0(4) . .
C30 C28 C29 121.4(4) . .
C23 C24 C18 120.2(5) . .
C23 C24 H24A 119.9 . .
C18 C24 H24A 119.9 . .
N20 C9 N17 109.7(4) . .
N20 C9 C10 126.7(4) . .
N17 C9 C10 123.6(4) . .
N24 C14 N21 108.1(5) . .
N24 C14 C13 125.3(5) . .
N21 C14 C13 126.6(5) . .
C11 C10 C16 118.1(5) . .
C11 C10 C9 123.0(4) . .
C16 C10 C9 118.8(4) . .
N8 C6 N5 111.2(4) . .
N8 C6 C5 122.9(4) . .
N5 C6 C5 125.8(4) . .
C8 C2 C3 117.2(5) . .
C8 C2 C1 118.9(5) . .
C3 C2 C1 123.9(5) . .
C16 C15 C13 119.9(5) . .
C16 C15 H15A 120.0 . .
C13 C15 H15A 120.0 . .
N16 C17 N13 108.5(4) . .
N16 C17 C18 124.9(5) . .
N13 C17 C18 126.5(5) . .
C23 C21 C20 119.6(5) . .
C23 C21 C22 122.4(4) . .
C20 C21 C22 118.0(4) . .
C19 C18 C24 118.8(5) . .
C19 C18 C17 119.7(5) . .
C24 C18 C17 121.5(5) . .
C21 C23 C24 120.3(5) . .
C21 C23 H23A 119.8 . .
C24 C23 H23A 119.8 . .
C19 C20 C21 119.9(5) . .
C19 C20 H20A 120.0 . .
C21 C20 H20A 120.0 . .
C2 C3 C4 121.3(6) . .
C2 C3 H3A 119.4 . .
C4 C3 H3A 119.4 . .
C12 C13 C15 119.2(5) . .
C12 C13 C14 121.3(5) . .
C15 C13 C14 119.4(4) . .
C15 C16 C10 121.3(5) . .
C15 C16 H16A 119.4 . .
C10 C16 H16A 119.4 . .
C18 C19 C20 121.1(5) . .
C18 C19 H19A 119.5 . .
C20 C19 H19A 119.5 . .
C11 C12 C13 120.4(5) . .
C11 C12 H12A 119.8 . .
C13 C12 H12A 119.8 . .
C5 C7 C8 121.5(5) . .
C5 C7 H7A 119.2 . .
C8 C7 H7A 119.2 . .
C2 C8 C7 121.0(5) . .
C2 C8 H8A 119.5 . .
C7 C8 H8A 119.5 . .
C5 C4 C3 121.3(6) . .
C5 C4 H4A 119.4 . .
C3 C4 H4A 119.4 . .
N22 N23 N24 111.0(4) . .
N1 N3 N4 108.6(4) . .
N1 N3 Cd2 121.2(3) . .
N4 N3 Cd2 129.5(3) . .
N6 N5 C6 105.2(4) . .
N6 N5 Cd5 113.6(3) . 1_645
C6 N5 Cd5 141.2(3) . 1_645
C1 N2 N1 104.3(4) . .
N3 N1 N2 110.8(4) . .
N3 N1 Cd1 126.4(3) . .
N2 N1 Cd1 122.4(3) . .
N19 N18 N17 110.1(3) . .
N19 N18 Cd3 121.7(3) . 2_876
N17 N18 Cd3 126.1(3) . 2_876
C9 N17 N18 105.2(4) . .
C9 N17 Cd1 128.9(3) . .
N18 N17 Cd1 116.5(3) . .
N3 N4 C1 105.2(4) . .
N3 N4 Cd4 120.5(3) . .
C1 N4 Cd4 134.3(3) . .
N9 N10 N11 108.6(4) . .
N10 N9 N12 109.8(3) . .
N10 N9 Cd2 122.7(3) . .
N12 N9 Cd2 127.5(3) . .
C14 N24 N23 106.1(4) . .
C22 N12 N9 105.2(4) . .
C22 N12 Cd1 133.8(3) . .
N9 N12 Cd1 117.9(3) . .
C17 N16 N15 105.6(4) . .
N18 N19 N20 108.1(4) . .
N7 N6 N5 108.9(4) . .
N7 N6 Cd3 121.9(3) . 2_866
N5 N6 Cd3 129.0(3) . 2_866
N6 N7 N8 110.3(4) . .
N6 N7 Cd1 124.8(3) . 1_545
N8 N7 Cd1 124.9(3) . 1_545
C22 N11 N10 106.2(3) . .
C22 N11 Cd4 134.1(3) . 2_765
N10 N11 Cd4 119.0(3) . 2_765
N14 N13 C17 108.0(4) . .
C9 N20 N19 106.9(4) . .
C9 N20 Cd5 136.1(3) . 2_776
N19 N20 Cd5 111.9(3) . 2_776
N14 N15 N16 110.9(4) . .
N14 N15 Cd4 130.1(3) . 1_665
N16 N15 Cd4 116.6(3) . 1_665
C14 N21 N22 108.1(4) . .
N15 N14 N13 107.0(4) . .
N23 N22 N21 106.8(4) . .
C6 N8 N7 104.4(4) . .
C29 O3 Cd3 129.7(3) . 2_776
C29 O3 Cd5 83.9(3) . .
Cd3 O3 Cd5 96.38(10) 2_776 .
C29 O4 Cd5 99.5(3) . .
C41 O9 Cd1 153.8(3) . 2_765
C41 O9 Cd3 86.7(3) . 1_444
Cd1 O9 Cd3 107.63(11) 2_765 1_444
C38 O11 Cd2 130.5(3) . 2_665
C38 O11 Cd4 84.8(3) . 2_665
Cd2 O11 Cd4 109.55(11) 2_665 2_665
C32 O1 Cd1 156.7(3) . .
C38 O12 Cd4 99.5(3) . 2_665
C25 O6 Cd5 139.1(3) . 2_776
C32 O2 Cd2 106.8(3) . .
C41 O10 Cd3 97.7(3) . 1_444
C25 O5 Cd3 105.3(3) . .
C34 O8 Cd2 92.5(3) . .
C34 O7 Cd2 89.5(3) . .
Cd4 O2W H2WB 110.7 . .
Cd4 O2W H2WA 110.3 . .
H2WB O2W H2WA 108.3 . .
Cd5 O1W H1WB 109.1 . .
Cd5 O1W H1WA 109.6 . .
H1WB O1W H1WA 109.3 . .

loop_
_geom_bond_atom_site_label_1
_geom_bond_atom_site_label_2
_geom_bond_distance
_geom_bond_site_symmetry_2
Cd1 O1 2.276(3) .
Cd1 O9 2.298(3) 2_765
Cd1 N1 2.300(4) .
Cd1 N7 2.318(4) 1_565
Cd1 N12 2.338(4) .
Cd1 N17 2.393(4) .
Cd2 O2 2.232(3) .
Cd2 O11 2.346(3) 2_665
Cd2 O8 2.349(3) .
Cd2 N9 2.359(4) .
Cd2 N3 2.374(4) .
Cd2 O7 2.407(4) .
Cd2 C34 2.707(5) .
Cd3 O5 2.221(3) .
Cd3 O10 2.254(3) 1_666
Cd3 N6 2.327(4) 2_866
Cd3 N18 2.362(4) 2_876
Cd3 O3 2.386(3) 2_776
Cd3 O9 2.481(3) 1_666
Cd3 C41 2.720(4) 1_666
Cd4 O12 2.248(3) 2_665
Cd4 N11 2.266(4) 2_765
Cd4 N4 2.289(4) .
Cd4 O2W 2.323(3) .
Cd4 N15 2.433(4) 1_445
Cd4 O11 2.576(3) 2_665
Cd4 C38 2.760(5) 2_665
Cd5 N20 2.234(4) 2_776
Cd5 O4 2.253(3) .
Cd5 N5 2.265(4) 1_465
Cd5 O1W 2.286(4) .
Cd5 O6 2.451(3) 2_776
Cd5 O3 2.602(3) .
C1 N2 1.327(6) .
C1 N4 1.347(6) .
C1 C2 1.473(7) .
C29 O3 1.257(5) .
C29 O4 1.277(5) .
C29 C28 1.497(6) .
C38 O11 1.250(5) .
C38 O12 1.272(5) .
C38 C37 1.505(6) .
C38 Cd4 2.760(5) 2_665
C27 C28 1.375(6) .
C27 C26 1.391(6) .
C27 H27A 0.9300 .
C41 O10 1.248(6) .
C41 O9 1.264(5) .
C41 C40 1.504(6) .
C41 Cd3 2.720(4) 1_444
C30 C31 1.396(6) .
C30 C28 1.397(6) .
C30 H30A 0.9300 .
C26 C33 1.391(6) .
C26 C25 1.491(6) .
C35 C36 1.387(6) .
C35 C42 1.393(6) .
C35 C34 1.504(6) .
C22 N12 1.325(5) .
C22 N11 1.339(6) .
C22 C21 1.483(6) .
C11 C12 1.375(7) .
C11 C10 1.390(7) .
C11 H11A 0.9300 .
C39 C40 1.390(6) .
C39 C37 1.393(6) .
C39 H39A 0.9300 .
C25 O6 1.262(6) .
C25 O5 1.271(6) .
C32 O1 1.245(6) .
C32 O2 1.251(6) .
C32 C31 1.508(6) .
C31 C33 1.383(6) .
C40 C42 1.376(6) .
C34 O8 1.245(6) .
C34 O7 1.258(6) .
C5 C4 1.339(8) .
C5 C7 1.343(7) .
C5 C6 1.478(7) .
C33 H33A 0.9300 .
C36 C37 1.375(6) .
C36 H36A 0.9300 .
C42 H42A 0.9300 .
C24 C23 1.395(7) .
C24 C18 1.398(7) .
C24 H24A 0.9300 .
C9 N20 1.337(6) .
C9 N17 1.338(6) .
C9 C10 1.455(7) .
C14 N24 1.331(6) .
C14 N21 1.339(6) .
C14 C13 1.463(7) .
C10 C16 1.392(6) .
C6 N8 1.326(6) .
C6 N5 1.337(6) .
C2 C8 1.333(7) .
C2 C3 1.370(8) .
C15 C16 1.372(7) .
C15 C13 1.394(7) .
C15 H15A 0.9300 .
C17 N16 1.337(6) .
C17 N13 1.346(6) .
C17 C18 1.451(7) .
C21 C23 1.376(7) .
C21 C20 1.393(7) .
C18 C19 1.379(7) .
C23 H23A 0.9300 .
C20 C19 1.387(7) .
C20 H20A 0.9300 .
C3 C4 1.371(8) .
C3 H3A 0.9300 .
C13 C12 1.382(7) .
C16 H16A 0.9300 .
C19 H19A 0.9300 .
C12 H12A 0.9300 .
C7 C8 1.389(7) .
C7 H7A 0.9300 .
C8 H8A 0.9300 .
C4 H4A 0.9300 .
N23 N22 1.288(6) .
N23 N24 1.344(6) .
N3 N1 1.308(5) .
N3 N4 1.331(5) .
N5 N6 1.333(5) .
N5 Cd5 2.265(4) 1_645
N2 N1 1.335(5) .
N18 N19 1.302(5) .
N18 N17 1.358(5) .
N18 Cd3 2.362(4) 2_876
N10 N9 1.296(5) .
N10 N11 1.346(5) .
N9 N12 1.360(5) .
N16 N15 1.351(6) .
N19 N20 1.346(5) .
N6 N7 1.302(5) .
N6 Cd3 2.327(4) 2_866
N7 N8 1.340(5) .
N7 Cd1 2.318(4) 1_545
N11 Cd4 2.266(4) 2_765
N13 N14 1.344(6) .
N20 Cd5 2.234(4) 2_776
N15 N14 1.301(6) .
N15 Cd4 2.433(4) 1_665
N21 N22 1.350(6) .
O3 Cd3 2.386(3) 2_776
O9 Cd1 2.298(3) 2_765
O9 Cd3 2.481(3) 1_444
O11 Cd2 2.346(3) 2_665
O11 Cd4 2.576(3) 2_665
O12 Cd4 2.248(3) 2_665
O6 Cd5 2.451(3) 2_776
O10 Cd3 2.254(3) 1_444
O2W H2WB 0.8709 .
O2W H2WA 0.8703 .
O1W H1WB 0.8525 .
O1W H1WA 0.8525 .
